data_7035366
loop_
_publ_author_name
'Tseng, Hsi-Ching'
'Chiang, Michael Y.'
'Lu, Wei-Yi'
'Chen, Yen-Jen'
'Lian, Cheng-Jie'
'Chen, Yu-Hsieh'
'Tsai, Hsin-Yi'
'Lai, Yi-Chun'
'Chen, Hsuan-Ying'

_publ_section_title
;
 A closer look at \e-caprolactone polymerization catalyzed by alkyl
 aluminum complexes: the effect of induction period on overall catalytic
 activity.
;
_journal_issue 26
_journal_name_full 'Dalton transactions (Cambridge, England : 2003)'
_journal_page_first 11763
_journal_page_last 11773
_journal_paper_doi 10.1039/c5dt01563d
_journal_volume 44
_journal_year 2015
_chemical_formula_moiety 'C13 H19 Al N2 O'
_chemical_formula_sum 'C13 H19 Al N2 O'
_chemical_formula_weight 246.28
_chemical_name_common alonpry
_chemical_name_systematic
; 
 ? 
;
_chemical_properties_physical 'Air-sensitive, Moisture-sensitive, Oxygen-sensitive'
_space_group_IT_number 62
_symmetry_cell_setting orthorhombic
_symmetry_space_group_name_Hall '-P 2ac 2n'
_symmetry_space_group_name_H-M 'P n m a'
_atom_sites_solution_hydrogens geom
_atom_sites_solution_primary direct
_atom_sites_solution_secondary difmap
_audit_creation_method SHELXL-97
_audit_update_record
;
2014-07-31 deposited with the CCDC.
2015-05-18 downloaded from the CCDC.
;
_cell_angle_alpha 90.00
_cell_angle_beta 90.00
_cell_angle_gamma 90.00
_cell_formula_units_Z 4
_cell_length_a 24.0703(8)
_cell_length_b 7.3632(3)
_cell_length_c 7.6135(3)
_cell_measurement_reflns_used 3145
_cell_measurement_temperature 150(2)
_cell_measurement_theta_max 29.0127
_cell_measurement_theta_min 2.8004
_cell_volume 1349.37(9)
_computing_cell_refinement
; 
CrysAlisPro, Agilent Technologies, 
Version 1.171.35.21 (release 20-01-2012 CrysAlis171 .NET) 
(compiled Jan 23 2012,18:06:46) 
;
_computing_data_collection
; 
CrysAlisPro, Agilent Technologies, 
Version 1.171.35.21 (release 20-01-2012 CrysAlis171 .NET) 
(compiled Jan 23 2012,18:06:46) 
;
_computing_data_reduction
; 
CrysAlisPro, Agilent Technologies, 
Version 1.171.35.21 (release 20-01-2012 CrysAlis171 .NET) 
(compiled Jan 23 2012,18:06:46) 
;
_computing_molecular_graphics 'Bruker SHELXTL'
_computing_publication_material 'Bruker SHELXTL'
_computing_structure_refinement 'SHELXL-97 (Sheldrick, 2008)'
_computing_structure_solution 'SHELXS-97 (Sheldrick, 2008)'
_diffrn_ambient_temperature 150(2)
_diffrn_detector_area_resol_mean 16.0690
_diffrn_measured_fraction_theta_full 0.997
_diffrn_measured_fraction_theta_max 0.997
_diffrn_measurement_device_type 'Xcalibur, Sapphire3, Gemini'
_diffrn_measurement_method '\w scans'
_diffrn_radiation_monochromator graphite
_diffrn_radiation_source 'Enhance (Mo) X-ray Source'
_diffrn_radiation_type MoK\a
_diffrn_radiation_wavelength 0.71073
_diffrn_reflns_av_R_equivalents 0.0272
_diffrn_reflns_av_sigmaI/netI 0.0188
_diffrn_reflns_limit_h_max 29
_diffrn_reflns_limit_h_min -29
_diffrn_reflns_limit_k_max 9
_diffrn_reflns_limit_k_min -9
_diffrn_reflns_limit_l_max 8
_diffrn_reflns_limit_l_min -9
_diffrn_reflns_number 9122
_diffrn_reflns_theta_full 26.00
_diffrn_reflns_theta_max 26.00
_diffrn_reflns_theta_min 2.81
_exptl_absorpt_coefficient_mu 0.137
_exptl_absorpt_correction_T_max 1.00000
_exptl_absorpt_correction_T_min 0.99324
_exptl_absorpt_correction_type multi-scan
_exptl_absorpt_process_details
; 
CrysAlisPro, Agilent Technologies, 
Version 1.171.35.21 (release 20-01-2012 CrysAlis171 .NET) 
(compiled Jan 23 2012,18:06:46) 
Empirical absorption correction using spherical harmonics, 
 implemented in SCALE3 ABSPACK scaling algorithm. 
;
_exptl_crystal_colour colorless
_exptl_crystal_density_diffrn 1.212
_exptl_crystal_density_method 'not measured'
_exptl_crystal_description crystal
_exptl_crystal_F_000 528
_exptl_crystal_size_max 0.3
_exptl_crystal_size_mid 0.2
_exptl_crystal_size_min 0.2
_refine_diff_density_max 0.510
_refine_diff_density_min -0.573
_refine_diff_density_rms 0.068
_refine_ls_extinction_method none
_refine_ls_goodness_of_fit_ref 1.087
_refine_ls_hydrogen_treatment mixed
_refine_ls_matrix_type full
_refine_ls_number_parameters 100
_refine_ls_number_reflns 1431
_refine_ls_number_restraints 0
_refine_ls_restrained_S_all 1.087
_refine_ls_R_factor_all 0.0609
_refine_ls_R_factor_gt 0.0569
_refine_ls_shift/su_max 0.000
_refine_ls_shift/su_mean 0.000
_refine_ls_structure_factor_coef Fsqd
_refine_ls_weighting_details 'calc w=1/[\s^2^(Fo^2^)+(0.0832P)^2^+2.0234P] where P=(Fo^2^+2Fc^2^)/3'
_refine_ls_weighting_scheme calc
_refine_ls_wR_factor_gt 0.1651
_refine_ls_wR_factor_ref 0.1676
_reflns_number_gt 1315
_reflns_number_total 1431
_reflns_threshold_expression >2sigma(I)
_cod_data_source_file c5dt01563d2.cif
_cod_data_source_block alonpry
_cod_depositor_comments 'Adding full bibliography for 7035363--7035366.cif.'
_cod_database_code 7035366
_audit_block_doi 10.5517/cc118qgh

loop_
_symmetry_equiv_pos_as_xyz
'x, y, z'
'-x+1/2, -y, z+1/2'
'-x, y+1/2, -z'
'x+1/2, -y+1/2, -z+1/2'
'-x, -y, -z'
'x-1/2, y, -z-1/2'
'x, -y-1/2, z'
'-x-1/2, y-1/2, z-1/2'

loop_
_atom_site_label
_atom_site_type_symbol
_atom_site_fract_x
_atom_site_fract_y
_atom_site_fract_z
_atom_site_U_iso_or_equiv
_atom_site_adp_type
_atom_site_occupancy
_atom_site_symmetry_multiplicity
_atom_site_calc_flag
_atom_site_refinement_flags
Al Al 0.37278(4) 0.2500 0.66390(12) 0.0195(3) Uani 1 2 d S
O1 O 0.29950(10) 0.2500 0.5779(3) 0.0352(7) Uani 1 2 d S
N1 N 0.34391(12) 0.2500 0.9100(4) 0.0250(6) Uani 1 2 d S
N2 N 0.44738(12) 0.2500 0.8153(4) 0.0237(6) Uani 1 2 d S
C1 C 0.20262(15) 0.2500 0.5369(5) 0.0391(10) Uani 1 2 d S
H1A H 0.2145 0.2500 0.4165 0.059 Uiso 1 2 calc SR
H1B H 0.1807 0.3565 0.5594 0.059 Uiso 0.50 1 calc PR
H1C H 0.1807 0.1435 0.5594 0.059 Uiso 0.50 1 calc PR
C2 C 0.25272(14) 0.2500 0.6552(5) 0.0265(8) Uani 1 2 d S
C3 C 0.24665(15) 0.2500 0.8340(5) 0.0329(9) Uani 1 2 d S
H3A H 0.2107 0.2500 0.8784 0.039 Uiso 1 2 calc SR
C4 C 0.29086(15) 0.2500 0.9564(4) 0.0270(8) Uani 1 2 d S
C5 C 0.27423(18) 0.2500 1.1468(5) 0.0404(10) Uani 1 2 d S
H5A H 0.3069 0.2500 1.2190 0.061 Uiso 1 2 calc SR
H5B H 0.2526 0.1435 1.1715 0.061 Uiso 0.50 1 calc PR
H5C H 0.2526 0.3565 1.1715 0.061 Uiso 0.50 1 calc PR
C6 C 0.38420(16) 0.2500 1.0560(5) 0.0382(10) Uani 1 2 d S
H6A H 0.3784 0.1434 1.1286 0.046 Uiso 0.50 1 calc PR
H6B H 0.3784 0.3566 1.1286 0.046 Uiso 0.50 1 calc PR
C7 C 0.44221(15) 0.2500 0.9880(5) 0.0284(8) Uani 1 2 d S
C8 C 0.48833(17) 0.2500 1.1001(5) 0.0388(9) Uani 1 2 d S
H8A H 0.4836 0.2500 1.2214 0.047 Uiso 1 2 calc SR
C9 C 0.54060(17) 0.2500 1.0278(6) 0.0410(10) Uani 1 2 d S
H9A H 0.5719 0.2500 1.0993 0.049 Uiso 1 2 calc SR
C10 C 0.54594(16) 0.2500 0.8464(6) 0.0385(10) Uani 1 2 d S
H10A H 0.5809 0.2500 0.7945 0.046 Uiso 1 2 calc SR
C11 C 0.49871(14) 0.2500 0.7443(5) 0.0315(8) Uani 1 2 d S
H11A H 0.5023 0.2500 0.6227 0.038 Uiso 1 2 calc SR
C12 C 0.39366(12) 0.0175(4) 0.5503(4) 0.0367(7) Uani 1 1 d .
H12A H 0.3651 -0.0178 0.4691 0.055 Uiso 1 1 calc R
H12D H 0.3979 -0.0749 0.6384 0.055 Uiso 1 1 calc R
H12B H 0.4281 0.0325 0.4885 0.055 Uiso 1 1 calc R

loop_
_atom_site_aniso_label
_atom_site_aniso_U_11
_atom_site_aniso_U_22
_atom_site_aniso_U_33
_atom_site_aniso_U_23
_atom_site_aniso_U_13
_atom_site_aniso_U_12
Al 0.0200(5) 0.0229(5) 0.0155(5) 0.000 0.0021(3) 0.000
O1 0.0202(12) 0.0667(19) 0.0186(12) 0.000 0.0024(9) 0.000
N1 0.0284(15) 0.0307(15) 0.0158(13) 0.000 0.0007(11) 0.000
N2 0.0255(14) 0.0240(14) 0.0216(14) 0.000 -0.0035(11) 0.000
C1 0.0190(17) 0.066(3) 0.032(2) 0.000 0.0057(14) 0.000
C2 0.0226(16) 0.0299(18) 0.0271(18) 0.000 0.0035(13) 0.000
C3 0.0242(17) 0.049(2) 0.0258(18) 0.000 0.0095(14) 0.000
C4 0.0322(18) 0.0299(18) 0.0190(16) 0.000 0.0067(13) 0.000
C5 0.041(2) 0.057(3) 0.0235(19) 0.000 0.0119(16) 0.000
C6 0.035(2) 0.063(3) 0.0169(17) 0.000 -0.0027(15) 0.000
C7 0.0332(18) 0.0281(18) 0.0240(17) 0.000 -0.0033(14) 0.000
C8 0.044(2) 0.049(2) 0.0230(18) 0.000 -0.0108(17) 0.000
C9 0.033(2) 0.048(2) 0.041(2) 0.000 -0.0151(17) 0.000
C10 0.0259(18) 0.050(2) 0.040(2) 0.000 -0.0070(16) 0.000
C11 0.0250(17) 0.042(2) 0.0273(18) 0.000 -0.0014(14) 0.000
C12 0.0435(15) 0.0307(14) 0.0359(14) -0.0090(11) -0.0083(12) 0.0051(12)

loop_
_atom_type_symbol
_atom_type_description
_atom_type_scat_dispersion_real
_atom_type_scat_dispersion_imag
_atom_type_scat_source
C C 0.0033 0.0016 'International Tables Vol C Tables 4.2.6.8 and 6.1.1.4'
H H 0.0000 0.0000 'International Tables Vol C Tables 4.2.6.8 and 6.1.1.4'
N N 0.0061 0.0033 'International Tables Vol C Tables 4.2.6.8 and 6.1.1.4'
O O 0.0106 0.0060 'International Tables Vol C Tables 4.2.6.8 and 6.1.1.4'
Al Al 0.0645 0.0514 'International Tables Vol C Tables 4.2.6.8 and 6.1.1.4'

loop_
_geom_angle_atom_site_label_1
_geom_angle_atom_site_label_2
_geom_angle_atom_site_label_3
_geom_angle
_geom_angle_site_symmetry_1
_geom_angle_site_symmetry_3
O1 Al C12 94.93(9) . 7_565
O1 Al C12 94.93(9) . .
C12 Al C12 119.41(18) 7_565 .
O1 Al N1 90.02(11) . .
C12 Al N1 119.81(9) 7_565 .
C12 Al N1 119.81(9) . .
O1 Al N2 167.67(12) . .
C12 Al N2 91.28(9) 7_565 .
C12 Al N2 91.28(9) . .
N1 Al N2 77.65(12) . .
C2 O1 Al 132.0(2) . .
C4 N1 C6 115.6(3) . .
C4 N1 Al 125.8(2) . .
C6 N1 Al 118.5(2) . .
C7 N2 C11 119.0(3) . .
C7 N2 Al 117.3(2) . .
C11 N2 Al 123.7(2) . .
C2 C1 H1A 109.5 . .
C2 C1 H1B 109.5 . .
H1A C1 H1B 109.5 . .
C2 C1 H1C 109.5 . .
H1A C1 H1C 109.5 . .
H1B C1 H1C 109.5 . .
O1 C2 C3 123.7(3) . .
O1 C2 C1 115.6(3) . .
C3 C2 C1 120.6(3) . .
C2 C3 C4 125.1(3) . .
C2 C3 H3A 117.5 . .
C4 C3 H3A 117.5 . .
N1 C4 C3 123.3(3) . .
N1 C4 C5 120.9(3) . .
C3 C4 C5 115.8(3) . .
C4 C5 H5A 109.5 . .
C4 C5 H5B 109.5 . .
H5A C5 H5B 109.5 . .
C4 C5 H5C 109.5 . .
H5A C5 H5C 109.5 . .
H5B C5 H5C 109.5 . .
N1 C6 C7 110.7(3) . .
N1 C6 H6A 109.5 . .
C7 C6 H6A 109.5 . .
N1 C6 H6B 109.5 . .
C7 C6 H6B 109.5 . .
H6A C6 H6B 108.1 . .
N2 C7 C8 122.2(4) . .
N2 C7 C6 115.8(3) . .
C8 C7 C6 122.1(3) . .
C9 C8 C7 118.8(4) . .
C9 C8 H8A 120.6 . .
C7 C8 H8A 120.6 . .
C8 C9 C10 119.0(4) . .
C8 C9 H9A 120.5 . .
C10 C9 H9A 120.5 . .
C11 C10 C9 119.1(4) . .
C11 C10 H10A 120.5 . .
C9 C10 H10A 120.5 . .
N2 C11 C10 122.0(4) . .
N2 C11 H11A 119.0 . .
C10 C11 H11A 119.0 . .
Al C12 H12A 109.5 . .
Al C12 H12D 109.5 . .
H12A C12 H12D 109.5 . .
Al C12 H12B 109.5 . .
H12A C12 H12B 109.5 . .
H12D C12 H12B 109.5 . .

loop_
_geom_bond_atom_site_label_1
_geom_bond_atom_site_label_2
_geom_bond_distance
_geom_bond_site_symmetry_2
Al O1 1.881(3) .
Al C12 1.983(3) 7_565
Al C12 1.983(3) .
Al N1 1.999(3) .
Al N2 2.134(3) .
O1 C2 1.271(4) .
N1 C4 1.325(4) .
N1 C6 1.475(4) .
N2 C7 1.320(5) .
N2 C11 1.349(4) .
C1 C2 1.505(5) .
C1 H1A 0.9600 .
C1 H1B 0.9600 .
C1 H1C 0.9600 .
C2 C3 1.369(5) .
C3 C4 1.415(5) .
C3 H3A 0.9300 .
C4 C5 1.503(5) .
C5 H5A 0.9600 .
C5 H5B 0.9600 .
C5 H5C 0.9600 .
C6 C7 1.489(5) .
C6 H6A 0.9700 .
C6 H6B 0.9700 .
C7 C8 1.400(5) .
C8 C9 1.373(6) .
C8 H8A 0.9300 .
C9 C10 1.387(6) .
C9 H9A 0.9300 .
C10 C11 1.377(5) .
C10 H10A 0.9300 .
C11 H11A 0.9300 .
C12 H12A 0.9600 .
C12 H12D 0.9600 .
C12 H12B 0.9600 .
